data_7015173
loop_
_publ_author_name
'Li, Lidong'
'Gomes, Clara S. B.'
'Gomes, Pedro T.'
'Duarte, M. Teresa'
'Fan, Zhiqiang'

_publ_section_title
;
 New tetradentate N,N,N,N-chelating \a-diimine ligands and their
 corresponding zinc and nickel complexes: synthesis, characterisation
 and testing as olefin polymerisation catalysts.
;
_journal_issue 13
_journal_name_full 'Dalton transactions (Cambridge, England : 2003)'
_journal_page_first 3365
_journal_page_last 3380
_journal_paper_doi 10.1039/c0dt01308k
_journal_volume 40
_journal_year 2011
_chemical_formula_moiety 'C42 H30 N8 Ni O2, 2(Br)'
_chemical_formula_sum 'C42 H30 Br2 N8 Ni O2'
_chemical_formula_weight 897.24
_space_group_IT_number 2
_symmetry_cell_setting triclinic
_symmetry_Int_Tables_number 2
_symmetry_space_group_name_Hall '-P 1'
_symmetry_space_group_name_H-M 'P -1'
_atom_sites_solution_hydrogens geom
_atom_sites_solution_primary direct
_atom_sites_solution_secondary difmap
_audit_creation_method SHELXL-97
_cell_angle_alpha 98.066(6)
_cell_angle_beta 97.010(10)
_cell_angle_gamma 105.495(6)
_cell_formula_units_Z 4
_cell_length_a 16.0297(17)
_cell_length_b 16.1944(17)
_cell_length_c 17.5912(18)
_cell_measurement_reflns_used 7160
_cell_measurement_temperature 150(2)
_cell_measurement_theta_max 21.63
_cell_measurement_theta_min 2.37
_cell_volume 4295.7(8)
_computing_cell_refinement 'Bruker SMART'
_computing_data_collection 'Bruker SMART'
_computing_data_reduction 'Bruker SAINT'
_computing_molecular_graphics ORTEP
_computing_publication_material enCIFer
_computing_structure_refinement 'SHELXL-97 (Sheldrick, 2008)'
_computing_structure_solution SIR97
_diffrn_ambient_temperature 150(2)
_diffrn_measured_fraction_theta_full 0.979
_diffrn_measured_fraction_theta_max 0.979
_diffrn_measurement_device_type 'CCD area detector'
_diffrn_measurement_method 'phi and omega scans'
_diffrn_radiation_monochromator graphite
_diffrn_radiation_probe x-ray
_diffrn_radiation_type MoK\a
_diffrn_radiation_wavelength 0.71073
_diffrn_reflns_av_R_equivalents 0.0677
_diffrn_reflns_av_sigmaI/netI 0.1069
_diffrn_reflns_limit_h_max 19
_diffrn_reflns_limit_h_min -19
_diffrn_reflns_limit_k_max 19
_diffrn_reflns_limit_k_min -19
_diffrn_reflns_limit_l_max 20
_diffrn_reflns_limit_l_min -21
_diffrn_reflns_number 58414
_diffrn_reflns_theta_full 25.74
_diffrn_reflns_theta_max 25.74
_diffrn_reflns_theta_min 1.19
_diffrn_source 'fine-focus sealed tube'
_exptl_absorpt_coefficient_mu 2.355
_exptl_absorpt_correction_T_max 0.8340
_exptl_absorpt_correction_T_min 0.5795
_exptl_absorpt_correction_type multi-scan
_exptl_absorpt_process_details 'SADABS (Sheldrick, 1996)'
_exptl_crystal_colour brown
_exptl_crystal_density_diffrn 1.387
_exptl_crystal_density_method 'not measured'
_exptl_crystal_description plate
_exptl_crystal_F_000 1808
_exptl_crystal_size_max 0.26
_exptl_crystal_size_mid 0.12
_exptl_crystal_size_min 0.08
_platon_squeeze_details
;
;
_refine_diff_density_max 1.507
_refine_diff_density_min -1.902
_refine_diff_density_rms 0.127
_refine_ls_extinction_expression Fc^*^=kFc[1+0.001xFc^2^\l^3^/sin(2\q)]^-1/4^
_refine_ls_extinction_method SHELXL
_refine_ls_goodness_of_fit_ref 0.938
_refine_ls_hydrogen_treatment constr
_refine_ls_matrix_type full
_refine_ls_number_parameters 992
_refine_ls_number_reflns 16079
_refine_ls_number_restraints 0
_refine_ls_restrained_S_all 0.938
_refine_ls_R_factor_all 0.1112
_refine_ls_R_factor_gt 0.0641
_refine_ls_shift/su_max 0.001
_refine_ls_shift/su_mean 0.000
_refine_ls_structure_factor_coef Fsqd
_refine_ls_weighting_details 'calc w=1/[\s^2^(Fo^2^)+(0.1098P)^2^+0.0000P] where P=(Fo^2^+2Fc^2^)/3'
_refine_ls_weighting_scheme calc
_refine_ls_wR_factor_gt 0.1664
_refine_ls_wR_factor_ref 0.1830
_reflns_number_gt 9091
_reflns_number_total 16079
_reflns_threshold_expression >2\s(I)
_cod_data_source_file c0dt01308k.txt
_cod_data_source_block 7a
_cod_database_code 7015173

loop_
_symmetry_equiv_pos_as_xyz
'x, y, z'
'-x, -y, -z'

loop_
_atom_site_label
_atom_site_type_symbol
_atom_site_fract_x
_atom_site_fract_y
_atom_site_fract_z
_atom_site_U_iso_or_equiv
_atom_site_adp_type
_atom_site_occupancy
_atom_site_symmetry_multiplicity
_atom_site_calc_flag
_atom_site_refinement_flags
_atom_site_disorder_assembly
_atom_site_disorder_group
Ni1 Ni 0.97867(5) 0.54346(4) 0.80877(4) 0.02189(19) Uani 1 1 d . . .
Br1 Br 0.67488(8) 0.28777(7) 0.49290(5) 0.0924(4) Uani 1 1 d . . .
Br2 Br 0.92750(4) 0.28227(4) 0.92643(3) 0.02844(17) Uani 1 1 d . . .
O1 O 1.0798(2) 0.5949(2) 0.90556(19) 0.0234(9) Uani 1 1 d . . .
O2 O 0.9069(2) 0.4596(2) 0.8715(2) 0.0273(9) Uani 1 1 d . . .
N1 N 1.0434(3) 0.6000(3) 0.7260(3) 0.0260(11) Uani 1 1 d . . .
N2 N 0.8752(3) 0.5193(3) 0.7168(3) 0.0306(12) Uani 1 1 d . . .
N3 N 1.0502(3) 0.4581(3) 0.7779(2) 0.0230(11) Uani 1 1 d . . .
N4 N 1.0304(3) 0.3754(3) 0.7849(2) 0.0229(11) Uani 1 1 d . . .
N5 N 1.1042(3) 0.3524(3) 0.7846(2) 0.0262(11) Uani 1 1 d . . .
N6 N 0.9175(3) 0.6333(3) 0.8483(2) 0.0249(11) Uani 1 1 d . . .
N7 N 0.9585(3) 0.7082(3) 0.8952(3) 0.0266(11) Uani 1 1 d . . .
N8 N 0.8954(3) 0.7390(3) 0.9199(3) 0.0299(12) Uani 1 1 d . . .
C1 C 0.9946(4) 0.5870(4) 0.6592(3) 0.0294(14) Uani 1 1 d . . .
C2 C 1.0075(5) 0.6047(4) 0.5799(3) 0.0379(16) Uani 1 1 d . . .
C3 C 1.0803(5) 0.6331(4) 0.5460(4) 0.0463(18) Uani 1 1 d . . .
H3 H 1.1368 0.6439 0.5730 0.056 Uiso 1 1 calc R . .
C4 C 1.0648(6) 0.6451(4) 0.4670(4) 0.051(2) Uani 1 1 d . . .
H4 H 1.1123 0.6619 0.4414 0.061 Uiso 1 1 calc R . .
C5 C 0.9811(6) 0.6322(5) 0.4280(4) 0.059(2) Uani 1 1 d . . .
H5 H 0.9745 0.6443 0.3779 0.070 Uiso 1 1 calc R . .
C6 C 0.9040(5) 0.6013(4) 0.4608(3) 0.0455(18) Uani 1 1 d . . .
C7 C 0.9219(5) 0.5867(4) 0.5384(3) 0.0393(17) Uani 1 1 d . . .
C8 C 0.8163(6) 0.5805(5) 0.4284(4) 0.065(2) Uani 1 1 d . . .
H8 H 0.8023 0.5881 0.3775 0.078 Uiso 1 1 calc R . .
C9 C 0.7488(6) 0.5492(6) 0.4674(4) 0.068(2) Uani 1 1 d . . .
H9 H 0.6910 0.5373 0.4431 0.082 Uiso 1 1 calc R . .
C10 C 0.7668(5) 0.5347(5) 0.5446(4) 0.052(2) Uani 1 1 d . . .
H10 H 0.7213 0.5130 0.5711 0.063 Uiso 1 1 calc R . .
C11 C 0.8526(5) 0.5535(4) 0.5793(3) 0.0400(17) Uani 1 1 d . . .
C12 C 0.8975(4) 0.5488(4) 0.6555(3) 0.0331(15) Uani 1 1 d . . .
C13 C 1.1346(4) 0.6322(4) 0.7384(3) 0.0313(15) Uani 1 1 d . . .
C14 C 1.1778(4) 0.7169(4) 0.7316(3) 0.0364(16) Uani 1 1 d . . .
H14 H 1.1456 0.7537 0.7168 0.044 Uiso 1 1 calc R . .
C15 C 1.2677(5) 0.7463(5) 0.7466(4) 0.0474(18) Uani 1 1 d . . .
H15 H 1.2970 0.8029 0.7423 0.057 Uiso 1 1 calc R . .
C16 C 1.3140(5) 0.6901(5) 0.7682(4) 0.0479(19) Uani 1 1 d . . .
H16 H 1.3751 0.7096 0.7778 0.058 Uiso 1 1 calc R . .
C17 C 1.2729(4) 0.6066(4) 0.7759(3) 0.0363(16) Uani 1 1 d . . .
H17 H 1.3058 0.5700 0.7899 0.044 Uiso 1 1 calc R . .
C18 C 1.1831(4) 0.5775(4) 0.7627(3) 0.0279(14) Uani 1 1 d . . .
C19 C 1.1386(4) 0.4868(4) 0.7722(3) 0.0253(13) Uani 1 1 d . . .
C20 C 1.1719(4) 0.4183(4) 0.7774(3) 0.0266(13) Uani 1 1 d . . .
H20 H 1.2296 0.4176 0.7761 0.032 Uiso 1 1 calc R . .
C21 C 1.1019(4) 0.2604(4) 0.7862(3) 0.0315(14) Uani 1 1 d . . .
H21A H 1.0532 0.2330 0.8106 0.038 Uiso 1 1 calc R . .
H21B H 1.1558 0.2586 0.8168 0.038 Uiso 1 1 calc R . .
C22 C 1.0917(4) 0.2112(4) 0.7045(3) 0.0324(15) Uani 1 1 d . . .
C23 C 1.1653(4) 0.2175(4) 0.6679(4) 0.0458(18) Uani 1 1 d . . .
H23 H 1.2206 0.2501 0.6948 0.055 Uiso 1 1 calc R . .
C24 C 1.1563(5) 0.1756(5) 0.5921(4) 0.061(2) Uani 1 1 d . . .
H24 H 1.2049 0.1812 0.5671 0.073 Uiso 1 1 calc R . .
C25 C 1.0730(6) 0.1247(5) 0.5533(4) 0.059(2) Uani 1 1 d . . .
H25 H 1.0668 0.0948 0.5028 0.071 Uiso 1 1 calc R . .
C26 C 1.0023(5) 0.1184(5) 0.5879(4) 0.054(2) Uani 1 1 d . . .
H26 H 0.9475 0.0842 0.5614 0.064 Uiso 1 1 calc R . .
C27 C 1.0108(4) 0.1637(4) 0.6651(4) 0.0432(17) Uani 1 1 d . . .
H27 H 0.9614 0.1609 0.6884 0.052 Uiso 1 1 calc R . .
C28 C 0.7852(4) 0.4912(4) 0.7297(3) 0.0307(14) Uani 1 1 d . . .
C29 C 0.7247(4) 0.4196(4) 0.6837(4) 0.0375(16) Uani 1 1 d . . .
H29 H 0.7391 0.3884 0.6412 0.045 Uiso 1 1 calc R . .
C30 C 0.6414(5) 0.3955(5) 0.7027(4) 0.0488(19) Uani 1 1 d . . .
H30 H 0.5990 0.3483 0.6711 0.059 Uiso 1 1 calc R . .
C31 C 0.6191(4) 0.4373(5) 0.7650(5) 0.0505(19) Uani 1 1 d . . .
H31 H 0.5625 0.4185 0.7759 0.061 Uiso 1 1 calc R . .
C32 C 0.6802(4) 0.5085(4) 0.8131(4) 0.0405(16) Uani 1 1 d . . .
H32 H 0.6652 0.5367 0.8569 0.049 Uiso 1 1 calc R . .
C33 C 0.7649(4) 0.5375(4) 0.7949(3) 0.0294(14) Uani 1 1 d . . .
C34 C 0.8280(4) 0.6170(4) 0.8430(3) 0.0263(13) Uani 1 1 d . . .
C35 C 0.8140(4) 0.6835(4) 0.8891(4) 0.0335(15) Uani 1 1 d . . .
H35 H 0.7601 0.6904 0.8983 0.040 Uiso 1 1 calc R . .
C36 C 0.9192(4) 0.8233(4) 0.9737(4) 0.0377(16) Uani 1 1 d . . .
H36A H 0.9748 0.8315 1.0069 0.045 Uiso 1 1 calc R . .
H36B H 0.8749 0.8229 1.0067 0.045 Uiso 1 1 calc R . .
C37 C 0.9266(4) 0.8977(4) 0.9301(3) 0.0346(15) Uani 1 1 d . . .
C38 C 0.8783(4) 0.9540(4) 0.9438(4) 0.0410(17) Uani 1 1 d . . .
H38 H 0.8377 0.9437 0.9775 0.049 Uiso 1 1 calc R . .
C39 C 0.8887(5) 1.0274(5) 0.9081(4) 0.0491(18) Uani 1 1 d . . .
H39 H 0.8567 1.0667 0.9181 0.059 Uiso 1 1 calc R . .
C40 C 0.9496(5) 1.0393(5) 0.8565(4) 0.055(2) Uani 1 1 d . . .
H40 H 0.9584 1.0876 0.8322 0.066 Uiso 1 1 calc R . .
C41 C 0.9944(5) 0.9835(5) 0.8421(4) 0.059(2) Uani 1 1 d . . .
H41 H 1.0338 0.9924 0.8073 0.071 Uiso 1 1 calc R . .
C42 C 0.9837(5) 0.9131(5) 0.8774(4) 0.056(2) Uani 1 1 d . . .
H42 H 1.0157 0.8741 0.8659 0.068 Uiso 1 1 calc R . .
Ni1A Ni 0.44579(5) 0.14879(5) 0.75619(4) 0.0250(2) Uani 1 1 d . . .
Br3 Br 0.28554(5) 0.22733(5) 0.92888(4) 0.0479(2) Uani 1 1 d . . .
Br4 Br 0.38772(5) 0.43587(6) 0.72827(6) 0.0716(3) Uani 1 1 d . . .
O3 O 0.4027(3) 0.1463(3) 0.6401(2) 0.0395(11) Uani 1 1 d . . .
O4 O 0.4058(3) 0.2599(3) 0.7850(2) 0.0434(11) Uani 1 1 d . . .
N1A N 0.3328(3) 0.0685(3) 0.7831(2) 0.0245(11) Uani 1 1 d . . .
N2A N 0.4786(3) 0.1648(3) 0.8778(2) 0.0233(10) Uani 1 1 d . . .
N3A N 0.4557(3) 0.0212(3) 0.7162(2) 0.0252(11) Uani 1 1 d . . .
N4A N 0.5307(3) 0.0017(3) 0.7113(3) 0.0292(12) Uani 1 1 d . . .
N5A N 0.5089(3) -0.0801(3) 0.6743(3) 0.0333(12) Uani 1 1 d . . .
N6A N 0.5771(3) 0.1996(3) 0.7557(3) 0.0270(11) Uani 1 1 d . . .
N7A N 0.6133(3) 0.1840(3) 0.6933(3) 0.0357(13) Uani 1 1 d . . .
N8A N 0.7001(3) 0.2088(4) 0.7184(3) 0.0393(14) Uani 1 1 d . . .
C1A C 0.3438(3) 0.0522(3) 0.8519(3) 0.0217(12) Uani 1 1 d . . .
C2A C 0.2984(3) -0.0158(4) 0.8930(3) 0.0260(13) Uani 1 1 d . . .
C3A C 0.2270(4) -0.0865(4) 0.8730(3) 0.0317(14) Uani 1 1 d . . .
H3A H 0.1922 -0.0985 0.8242 0.038 Uiso 1 1 calc R . .
C4A C 0.2064(4) -0.1417(4) 0.9275(4) 0.0437(17) Uani 1 1 d . . .
H4A H 0.1571 -0.1899 0.9141 0.052 Uiso 1 1 calc R . .
C5A C 0.2572(4) -0.1263(4) 1.0004(4) 0.0377(16) Uani 1 1 d . . .
H5A H 0.2420 -0.1646 1.0346 0.045 Uiso 1 1 calc R . .
C6A C 0.3316(4) -0.0532(4) 1.0230(3) 0.0296(14) Uani 1 1 d . . .
C7A C 0.3493(4) 0.0012(4) 0.9677(3) 0.0260(13) Uani 1 1 d . . .
C8A C 0.3915(4) -0.0283(4) 1.0942(3) 0.0318(14) Uani 1 1 d . . .
H8A H 0.3820 -0.0611 1.1333 0.038 Uiso 1 1 calc R . .
C9A C 0.4623(4) 0.0428(4) 1.1058(3) 0.0314(14) Uani 1 1 d . . .
H9A H 0.5007 0.0564 1.1528 0.038 Uiso 1 1 calc R . .
C10A C 0.4807(4) 0.0969(4) 1.0510(3) 0.0271(13) Uani 1 1 d . . .
H10A H 0.5301 0.1452 1.0611 0.033 Uiso 1 1 calc R . .
C11A C 0.4238(4) 0.0767(3) 0.9819(3) 0.0232(13) Uani 1 1 d . . .
C12A C 0.4228(4) 0.1098(4) 0.9070(3) 0.0245(13) Uani 1 1 d . . .
C13A C 0.2659(3) 0.0079(4) 0.7237(3) 0.0251(13) Uani 1 1 d . . .
C14A C 0.1800(4) 0.0101(4) 0.7157(4) 0.0365(15) Uani 1 1 d . . .
H14A H 0.1640 0.0520 0.7477 0.044 Uiso 1 1 calc R . .
C15A C 0.1167(4) -0.0523(4) 0.6581(4) 0.0417(17) Uani 1 1 d . . .
H15A H 0.0580 -0.0533 0.6525 0.050 Uiso 1 1 calc R . .
C16A C 0.1431(4) -0.1112(4) 0.6108(3) 0.0359(16) Uani 1 1 d . . .
H16A H 0.1016 -0.1525 0.5728 0.043 Uiso 1 1 calc R . .
C17A C 0.2294(4) -0.1110(4) 0.6178(3) 0.0327(15) Uani 1 1 d . . .
H17A H 0.2452 -0.1523 0.5848 0.039 Uiso 1 1 calc R . .
C18A C 0.2937(3) -0.0496(4) 0.6738(3) 0.0248(13) Uani 1 1 d . . .
C19A C 0.3865(4) -0.0482(4) 0.6816(3) 0.0270(14) Uani 1 1 d . . .
C20A C 0.4206(4) -0.1141(4) 0.6544(3) 0.0336(15) Uani 1 1 d . . .
H20A H 0.3897 -0.1699 0.6279 0.040 Uiso 1 1 calc R . .
C21A C 0.5763(4) -0.1226(4) 0.6613(4) 0.0437(17) Uani 1 1 d . . .
H2AA H 0.6317 -0.0786 0.6639 0.052 Uiso 1 1 calc R . .
H2BA H 0.5610 -0.1578 0.6095 0.052 Uiso 1 1 calc R . .
C22A C 0.5873(4) -0.1800(4) 0.7209(4) 0.0409(17) Uani 1 1 d . . .
C23A C 0.5350(5) -0.2658(5) 0.7101(5) 0.0514(19) Uani 1 1 d . . .
H23A H 0.4959 -0.2911 0.6639 0.062 Uiso 1 1 calc R . .
C24A C 0.5421(5) -0.3133(5) 0.7692(5) 0.060(2) Uani 1 1 d . . .
H24A H 0.5057 -0.3699 0.7635 0.072 Uiso 1 1 calc R . .
C25A C 0.6013(5) -0.2778(6) 0.8348(5) 0.055(2) Uani 1 1 d . . .
H25A H 0.6062 -0.3110 0.8732 0.066 Uiso 1 1 calc R . .
C26A C 0.6524(5) -0.1971(5) 0.8456(4) 0.0527(19) Uani 1 1 d . . .
H26A H 0.6924 -0.1738 0.8915 0.063 Uiso 1 1 calc R . .
C27A C 0.6466(4) -0.1470(5) 0.7888(4) 0.0467(18) Uani 1 1 d . . .
H27A H 0.6833 -0.0902 0.7966 0.056 Uiso 1 1 calc R . .
C28A C 0.5463(4) 0.2332(3) 0.9245(3) 0.0233(13) Uani 1 1 d . . .
C29A C 0.5322(4) 0.2755(4) 0.9957(3) 0.0322(14) Uani 1 1 d . . .
H29A H 0.4782 0.2570 1.0119 0.039 Uiso 1 1 calc R . .
C30A C 0.5976(4) 0.3439(4) 1.0414(3) 0.0367(16) Uani 1 1 d . . .
H30A H 0.5876 0.3717 1.0879 0.044 Uiso 1 1 calc R . .
C31A C 0.6776(4) 0.3709(4) 1.0182(4) 0.0463(18) Uani 1 1 d . . .
H31A H 0.7230 0.4146 1.0505 0.056 Uiso 1 1 calc R . .
C32A C 0.6909(4) 0.3336(4) 0.9472(4) 0.0397(16) Uani 1 1 d . . .
H32A H 0.7453 0.3535 0.9321 0.048 Uiso 1 1 calc R . .
C33A C 0.6255(4) 0.2670(4) 0.8973(3) 0.0264(13) Uani 1 1 d . . .
C34A C 0.6415(4) 0.2355(4) 0.8196(3) 0.0287(14) Uani 1 1 d . . .
C35A C 0.7198(4) 0.2397(4) 0.7940(4) 0.0341(15) Uani 1 1 d . . .
H35A H 0.7756 0.2603 0.8239 0.041 Uiso 1 1 calc R . .
C36A C 0.7599(4) 0.1976(5) 0.6627(4) 0.051(2) Uani 1 1 d . . .
H3AA H 0.8187 0.2339 0.6854 0.061 Uiso 1 1 calc R . .
H3BA H 0.7419 0.2180 0.6159 0.061 Uiso 1 1 calc R . .
C37A C 0.7622(4) 0.1067(5) 0.6411(4) 0.050(2) Uani 1 1 d . . .
C38A C 0.7338(5) 0.0609(6) 0.5644(4) 0.061(2) Uani 1 1 d . . .
H38A H 0.7084 0.0866 0.5274 0.073 Uiso 1 1 calc R . .
C39A C 0.7424(5) -0.0213(6) 0.5422(4) 0.065(2) Uani 1 1 d . . .
H39A H 0.7230 -0.0499 0.4908 0.078 Uiso 1 1 calc R . .
C40A C 0.7789(5) -0.0604(6) 0.5948(5) 0.061(2) Uani 1 1 d . . .
H40A H 0.7851 -0.1155 0.5797 0.074 Uiso 1 1 calc R . .
C41A C 0.8076(5) -0.0168(6) 0.6736(5) 0.056(2) Uani 1 1 d . . .
H41A H 0.8334 -0.0430 0.7099 0.067 Uiso 1 1 calc R . .
C42A C 0.7972(4) 0.0640(5) 0.6960(4) 0.0485(19) Uani 1 1 d . . .
H42A H 0.8135 0.0909 0.7480 0.058 Uiso 1 1 calc R . .

loop_
_atom_site_aniso_label
_atom_site_aniso_U_11
_atom_site_aniso_U_22
_atom_site_aniso_U_33
_atom_site_aniso_U_23
_atom_site_aniso_U_13
_atom_site_aniso_U_12
Ni1 0.0298(4) 0.0221(4) 0.0151(4) 0.0059(3) 0.0060(3) 0.0075(3)
Br1 0.1386(9) 0.0789(7) 0.0513(5) -0.0277(5) -0.0324(5) 0.0593(7)
Br2 0.0350(4) 0.0237(3) 0.0271(3) 0.0083(2) 0.0096(3) 0.0054(3)
O1 0.022(2) 0.028(2) 0.0183(19) 0.0034(16) 0.0039(15) 0.0039(17)
O2 0.028(2) 0.031(2) 0.022(2) 0.0092(17) 0.0064(17) 0.0044(18)
N1 0.035(3) 0.026(3) 0.022(3) 0.007(2) 0.009(2) 0.014(2)
N2 0.044(3) 0.028(3) 0.019(3) 0.003(2) 0.002(2) 0.011(2)
N3 0.033(3) 0.023(3) 0.013(2) 0.0047(19) 0.006(2) 0.006(2)
N4 0.032(3) 0.023(3) 0.018(2) 0.008(2) 0.014(2) 0.008(2)
N5 0.036(3) 0.030(3) 0.020(2) 0.009(2) 0.013(2) 0.015(2)
N6 0.035(3) 0.024(3) 0.019(2) 0.004(2) 0.009(2) 0.011(2)
N7 0.033(3) 0.024(3) 0.024(3) 0.005(2) 0.002(2) 0.010(2)
N8 0.041(3) 0.022(3) 0.033(3) 0.007(2) 0.011(2) 0.015(3)
C1 0.053(4) 0.021(3) 0.019(3) 0.008(2) 0.008(3) 0.016(3)
C2 0.069(5) 0.024(3) 0.026(3) 0.009(3) 0.023(3) 0.014(3)
C3 0.072(5) 0.035(4) 0.032(4) 0.010(3) 0.016(3) 0.010(4)
C4 0.090(6) 0.037(4) 0.029(4) 0.006(3) 0.024(4) 0.018(4)
C5 0.114(7) 0.040(4) 0.022(4) 0.006(3) 0.016(4) 0.021(5)
C6 0.080(6) 0.036(4) 0.019(3) 0.006(3) 0.005(4) 0.015(4)
C7 0.072(5) 0.025(3) 0.020(3) 0.004(3) 0.002(3) 0.015(3)
C8 0.101(7) 0.068(6) 0.026(4) 0.011(4) -0.009(4) 0.035(5)
C9 0.080(6) 0.076(6) 0.044(5) 0.021(4) -0.003(4) 0.016(5)
C10 0.060(5) 0.059(5) 0.030(4) 0.015(3) -0.007(3) 0.008(4)
C11 0.062(5) 0.033(4) 0.024(3) 0.005(3) 0.006(3) 0.012(3)
C12 0.049(4) 0.029(3) 0.022(3) 0.005(3) 0.004(3) 0.013(3)
C13 0.039(4) 0.032(4) 0.027(3) 0.005(3) 0.018(3) 0.013(3)
C14 0.046(4) 0.033(4) 0.036(4) 0.015(3) 0.017(3) 0.012(3)
C15 0.045(4) 0.047(4) 0.052(4) 0.018(4) 0.026(4) 0.004(4)
C16 0.034(4) 0.053(5) 0.055(5) 0.000(4) 0.019(3) 0.009(4)
C17 0.036(4) 0.031(4) 0.042(4) 0.009(3) 0.017(3) 0.004(3)
C18 0.037(4) 0.025(3) 0.025(3) 0.008(3) 0.020(3) 0.006(3)
C19 0.036(4) 0.028(3) 0.014(3) 0.002(2) 0.011(2) 0.009(3)
C20 0.032(3) 0.029(3) 0.021(3) 0.005(3) 0.012(3) 0.008(3)
C21 0.041(4) 0.027(3) 0.030(3) 0.010(3) 0.006(3) 0.014(3)
C22 0.052(4) 0.019(3) 0.031(3) 0.006(3) 0.014(3) 0.013(3)
C23 0.031(4) 0.044(4) 0.053(4) -0.010(3) 0.010(3) 0.003(3)
C24 0.062(5) 0.066(5) 0.052(5) -0.007(4) 0.032(4) 0.016(4)
C25 0.074(6) 0.051(5) 0.038(4) -0.015(4) 0.001(4) 0.010(4)
C26 0.038(4) 0.046(5) 0.059(5) 0.005(4) -0.018(4) -0.004(4)
C27 0.028(4) 0.040(4) 0.055(5) 0.002(3) 0.003(3) 0.004(3)
C28 0.026(3) 0.032(3) 0.032(3) 0.011(3) -0.004(3) 0.007(3)
C29 0.047(4) 0.026(4) 0.033(4) 0.008(3) -0.004(3) 0.005(3)
C30 0.045(5) 0.034(4) 0.052(5) 0.006(4) -0.022(4) 0.000(4)
C31 0.027(4) 0.040(4) 0.075(6) 0.016(4) -0.007(4) -0.002(3)
C32 0.025(4) 0.037(4) 0.062(5) 0.018(3) 0.003(3) 0.011(3)
C33 0.030(3) 0.026(3) 0.034(3) 0.010(3) 0.003(3) 0.010(3)
C34 0.032(4) 0.026(3) 0.022(3) 0.008(3) -0.001(3) 0.011(3)
C35 0.032(4) 0.028(4) 0.044(4) 0.011(3) 0.007(3) 0.013(3)
C36 0.053(4) 0.031(4) 0.033(4) 0.001(3) 0.014(3) 0.019(3)
C37 0.045(4) 0.028(4) 0.031(3) 0.000(3) 0.008(3) 0.013(3)
C38 0.049(4) 0.035(4) 0.038(4) 0.007(3) 0.013(3) 0.010(3)
C39 0.059(5) 0.037(4) 0.052(4) 0.010(3) 0.007(4) 0.016(4)
C40 0.069(5) 0.042(5) 0.041(4) 0.010(4) -0.002(4) -0.004(4)
C41 0.079(6) 0.049(5) 0.060(5) 0.014(4) 0.037(4) 0.024(5)
C42 0.071(5) 0.048(5) 0.071(5) 0.028(4) 0.045(4) 0.029(4)
Ni1A 0.0279(4) 0.0239(4) 0.0226(4) 0.0095(3) 0.0050(3) 0.0035(3)
Br3 0.0489(4) 0.0597(5) 0.0441(4) 0.0046(3) 0.0101(3) 0.0325(4)
Br4 0.0559(5) 0.0591(5) 0.1201(8) 0.0442(5) 0.0353(5) 0.0273(4)
O3 0.047(3) 0.047(3) 0.023(2) 0.012(2) -0.0017(19) 0.011(2)
O4 0.051(3) 0.039(3) 0.046(3) 0.019(2) 0.011(2) 0.015(2)
N1A 0.033(3) 0.027(3) 0.017(2) 0.006(2) 0.007(2) 0.011(2)
N2A 0.022(3) 0.022(3) 0.026(3) 0.009(2) 0.004(2) 0.005(2)
N3A 0.036(3) 0.023(3) 0.016(2) 0.008(2) 0.008(2) 0.003(2)
N4A 0.028(3) 0.031(3) 0.030(3) 0.005(2) 0.010(2) 0.009(2)
N5A 0.030(3) 0.030(3) 0.040(3) 0.002(2) 0.011(2) 0.009(2)
N6A 0.031(3) 0.026(3) 0.029(3) 0.015(2) 0.013(2) 0.008(2)
N7A 0.039(3) 0.034(3) 0.037(3) 0.019(2) 0.015(3) 0.005(3)
N8A 0.033(3) 0.049(4) 0.043(3) 0.027(3) 0.018(3) 0.009(3)
C1A 0.021(3) 0.016(3) 0.028(3) 0.004(2) 0.006(2) 0.004(2)
C2A 0.017(3) 0.035(4) 0.029(3) 0.008(3) 0.011(2) 0.010(3)
C3A 0.027(3) 0.030(3) 0.033(3) 0.008(3) 0.007(3) -0.001(3)
C4A 0.034(4) 0.042(4) 0.055(5) 0.013(3) 0.012(3) 0.006(3)
C5A 0.041(4) 0.030(4) 0.048(4) 0.018(3) 0.027(3) 0.007(3)
C6A 0.031(3) 0.029(3) 0.038(4) 0.014(3) 0.021(3) 0.013(3)
C7A 0.029(3) 0.025(3) 0.024(3) 0.005(2) 0.011(3) 0.005(3)
C8A 0.038(4) 0.037(4) 0.031(3) 0.016(3) 0.014(3) 0.019(3)
C9A 0.035(4) 0.037(4) 0.024(3) 0.007(3) 0.004(3) 0.014(3)
C10A 0.030(3) 0.024(3) 0.028(3) 0.007(3) 0.008(3) 0.008(3)
C11A 0.029(3) 0.021(3) 0.026(3) 0.007(2) 0.017(3) 0.012(3)
C12A 0.028(3) 0.023(3) 0.024(3) 0.007(2) 0.010(2) 0.008(3)
C13A 0.021(3) 0.028(3) 0.023(3) 0.011(3) -0.002(2) 0.001(3)
C14A 0.032(4) 0.039(4) 0.045(4) 0.013(3) 0.014(3) 0.016(3)
C15A 0.030(4) 0.041(4) 0.050(4) 0.018(3) -0.002(3) 0.002(3)
C16A 0.032(4) 0.038(4) 0.028(3) 0.002(3) -0.001(3) -0.002(3)
C17A 0.040(4) 0.034(4) 0.023(3) 0.003(3) 0.007(3) 0.009(3)
C18A 0.022(3) 0.026(3) 0.022(3) 0.007(3) 0.006(2) -0.002(3)
C19A 0.033(4) 0.026(3) 0.018(3) 0.002(3) 0.005(3) 0.002(3)
C20A 0.032(4) 0.035(4) 0.031(3) 0.004(3) 0.008(3) 0.005(3)
C21A 0.044(4) 0.042(4) 0.049(4) 0.007(3) 0.018(3) 0.015(3)
C22A 0.023(3) 0.047(4) 0.056(4) 0.004(4) 0.014(3) 0.015(3)
C23A 0.040(4) 0.038(4) 0.073(5) 0.003(4) 0.012(4) 0.010(4)
C24A 0.059(5) 0.039(4) 0.090(6) 0.019(5) 0.028(5) 0.018(4)
C25A 0.045(5) 0.073(6) 0.063(5) 0.025(5) 0.013(4) 0.035(5)
C26A 0.045(5) 0.062(5) 0.060(5) 0.018(4) 0.004(4) 0.028(4)
C27A 0.033(4) 0.052(5) 0.051(4) -0.007(4) 0.005(3) 0.015(3)
C28A 0.028(3) 0.016(3) 0.024(3) 0.004(2) -0.006(2) 0.008(3)
C29A 0.032(4) 0.028(3) 0.037(4) 0.009(3) 0.006(3) 0.008(3)
C30A 0.037(4) 0.032(4) 0.029(3) -0.006(3) 0.001(3) -0.002(3)
C31A 0.042(4) 0.038(4) 0.044(4) -0.005(3) -0.001(3) -0.004(3)
C32A 0.027(4) 0.037(4) 0.046(4) 0.010(3) -0.001(3) -0.005(3)
C33A 0.022(3) 0.022(3) 0.031(3) 0.009(3) -0.002(3) 0.001(3)
C34A 0.028(3) 0.020(3) 0.037(4) 0.013(3) 0.005(3) 0.001(3)
C35A 0.034(4) 0.033(4) 0.037(4) 0.014(3) 0.009(3) 0.005(3)
C36A 0.038(4) 0.075(6) 0.048(4) 0.032(4) 0.028(3) 0.011(4)
C37A 0.038(4) 0.071(5) 0.052(5) 0.018(4) 0.035(4) 0.019(4)
C38A 0.070(6) 0.092(7) 0.038(5) 0.025(4) 0.026(4) 0.038(5)
C39A 0.060(5) 0.102(7) 0.031(4) 0.002(5) 0.012(4) 0.023(5)
C40A 0.049(5) 0.074(6) 0.064(6) 0.004(5) 0.026(4) 0.019(4)
C41A 0.042(4) 0.072(6) 0.060(5) 0.022(4) 0.020(4) 0.016(4)
C42A 0.037(4) 0.074(6) 0.036(4) 0.016(4) 0.014(3) 0.013(4)

loop_
_atom_type_symbol
_atom_type_description
_atom_type_scat_dispersion_real
_atom_type_scat_dispersion_imag
_atom_type_scat_source
C C 0.0033 0.0016 'International Tables Vol C Tables 4.2.6.8 and 6.1.1.4'
H H 0.0000 0.0000 'International Tables Vol C Tables 4.2.6.8 and 6.1.1.4'
N N 0.0061 0.0033 'International Tables Vol C Tables 4.2.6.8 and 6.1.1.4'
Ni Ni 0.3393 1.1124 'International Tables Vol C Tables 4.2.6.8 and 6.1.1.4'
Br Br -0.2901 2.4595 'International Tables Vol C Tables 4.2.6.8 and 6.1.1.4'
O O 0.0106 0.0060 'International Tables Vol C Tables 4.2.6.8 and 6.1.1.4'

loop_
_geom_angle_atom_site_label_1
_geom_angle_atom_site_label_2
_geom_angle_atom_site_label_3
_geom_angle
_geom_angle_site_symmetry_1
_geom_angle_site_symmetry_3
_geom_angle_publ_flag
N6 Ni1 N1 102.46(18) . . ?
N6 Ni1 O2 87.99(16) . . ?
N1 Ni1 O2 166.05(17) . . ?
N6 Ni1 N3 174.45(18) . . ?
N1 Ni1 N3 78.22(17) . . ?
O2 Ni1 N3 92.27(16) . . ?
N6 Ni1 N2 79.34(19) . . ?
N1 Ni1 N2 78.89(19) . . ?
O2 Ni1 N2 94.24(17) . . ?
N3 Ni1 N2 106.15(18) . . ?
N6 Ni1 O1 89.59(16) . . ?
N1 Ni1 O1 98.43(16) . . ?
O2 Ni1 O1 90.76(14) . . ?
N3 Ni1 O1 84.86(16) . . ?
N2 Ni1 O1 167.67(17) . . ?
C1 N1 C13 123.8(5) . . ?
C1 N1 Ni1 113.8(4) . . ?
C13 N1 Ni1 121.0(4) . . ?
C12 N2 C28 123.7(5) . . ?
C12 N2 Ni1 114.4(4) . . ?
C28 N2 Ni1 120.2(3) . . ?
N4 N3 C19 108.8(5) . . ?
N4 N3 Ni1 125.7(3) . . ?
C19 N3 Ni1 122.3(4) . . ?
N3 N4 N5 106.6(4) . . ?
N4 N5 C20 112.1(5) . . ?
N4 N5 C21 119.5(5) . . ?
C20 N5 C21 128.2(5) . . ?
N7 N6 C34 110.2(4) . . ?
N7 N6 Ni1 124.0(4) . . ?
C34 N6 Ni1 124.6(4) . . ?
N6 N7 N8 105.7(4) . . ?
N7 N8 C35 111.3(5) . . ?
N7 N8 C36 119.7(5) . . ?
C35 N8 C36 129.0(5) . . ?
N1 C1 C2 136.5(6) . . ?
N1 C1 C12 116.9(5) . . ?
C2 C1 C12 106.5(5) . . ?
C3 C2 C7 121.7(6) . . ?
C3 C2 C1 133.8(7) . . ?
C7 C2 C1 104.6(5) . . ?
C2 C3 C4 116.7(7) . . ?
C2 C3 H3 121.6 . . ?
C4 C3 H3 121.6 . . ?
C5 C4 C3 121.5(7) . . ?
C5 C4 H4 119.3 . . ?
C3 C4 H4 119.3 . . ?
C4 C5 C6 123.3(6) . . ?
C4 C5 H5 118.3 . . ?
C6 C5 H5 118.3 . . ?
C8 C6 C5 130.4(7) . . ?
C8 C6 C7 116.0(7) . . ?
C5 C6 C7 113.6(7) . . ?
C2 C7 C11 115.8(5) . . ?
C2 C7 C6 123.1(6) . . ?
C11 C7 C6 121.1(7) . . ?
C9 C8 C6 123.5(7) . . ?
C9 C8 H8 118.3 . . ?
C6 C8 H8 118.3 . . ?
C8 C9 C10 120.4(8) . . ?
C8 C9 H9 119.8 . . ?
C10 C9 H9 119.8 . . ?
C11 C10 C9 118.6(7) . . ?
C11 C10 H10 120.7 . . ?
C9 C10 H10 120.7 . . ?
C10 C11 C7 120.5(6) . . ?
C10 C11 C12 135.3(6) . . ?
C7 C11 C12 104.2(6) . . ?
N2 C12 C11 136.6(6) . . ?
N2 C12 C1 114.9(5) . . ?
C11 C12 C1 108.5(5) . . ?
C14 C13 N1 122.4(6) . . ?
C14 C13 C18 119.9(6) . . ?
N1 C13 C18 117.7(5) . . ?
C15 C14 C13 120.1(6) . . ?
C15 C14 H14 119.9 . . ?
C13 C14 H14 119.9 . . ?
C14 C15 C16 118.7(6) . . ?
C14 C15 H15 120.6 . . ?
C16 C15 H15 120.6 . . ?
C17 C16 C15 122.2(6) . . ?
C17 C16 H16 118.9 . . ?
C15 C16 H16 118.9 . . ?
C18 C17 C16 119.4(6) . . ?
C18 C17 H17 120.3 . . ?
C16 C17 H17 120.3 . . ?
C17 C18 C13 119.6(5) . . ?
C17 C18 C19 119.2(6) . . ?
C13 C18 C19 121.1(5) . . ?
C20 C19 N3 107.1(5) . . ?
C20 C19 C18 129.8(5) . . ?
N3 C19 C18 123.2(5) . . ?
N5 C20 C19 105.4(5) . . ?
N5 C20 H20 127.3 . . ?
C19 C20 H20 127.3 . . ?
N5 C21 C22 110.3(4) . . ?
N5 C21 H21A 109.6 . . ?
C22 C21 H21A 109.6 . . ?
N5 C21 H21B 109.6 . . ?
C22 C21 H21B 109.6 . . ?
H21A C21 H21B 108.1 . . ?
C27 C22 C23 119.9(6) . . ?
C27 C22 C21 120.3(6) . . ?
C23 C22 C21 119.8(6) . . ?
C24 C23 C22 120.3(6) . . ?
C24 C23 H23 119.9 . . ?
C22 C23 H23 119.9 . . ?
C23 C24 C25 119.1(6) . . ?
C23 C24 H24 120.4 . . ?
C25 C24 H24 120.4 . . ?
C26 C25 C24 120.8(7) . . ?
C26 C25 H25 119.6 . . ?
C24 C25 H25 119.6 . . ?
C25 C26 C27 120.3(6) . . ?
C25 C26 H26 119.9 . . ?
C27 C26 H26 119.9 . . ?
C22 C27 C26 119.6(6) . . ?
C22 C27 H27 120.2 . . ?
C26 C27 H27 120.2 . . ?
C29 C28 C33 121.8(6) . . ?
C29 C28 N2 121.8(6) . . ?
C33 C28 N2 116.3(5) . . ?
C28 C29 C30 117.6(6) . . ?
C28 C29 H29 121.2 . . ?
C30 C29 H29 121.2 . . ?
C31 C30 C29 122.7(6) . . ?
C31 C30 H30 118.6 . . ?
C29 C30 H30 118.6 . . ?
C30 C31 C32 120.3(7) . . ?
C30 C31 H31 119.8 . . ?
C32 C31 H31 119.8 . . ?
C31 C32 C33 119.3(7) . . ?
C31 C32 H32 120.4 . . ?
C33 C32 H32 120.4 . . ?
C28 C33 C32 118.3(6) . . ?
C28 C33 C34 122.5(5) . . ?
C32 C33 C34 119.2(5) . . ?
C35 C34 N6 107.1(5) . . ?
C35 C34 C33 130.3(6) . . ?
N6 C34 C33 122.6(5) . . ?
C34 C35 N8 105.6(5) . . ?
C34 C35 H35 127.2 . . ?
N8 C35 H35 127.2 . . ?
N8 C36 C37 111.3(5) . . ?
N8 C36 H36A 109.4 . . ?
C37 C36 H36A 109.4 . . ?
N8 C36 H36B 109.4 . . ?
C37 C36 H36B 109.4 . . ?
H36A C36 H36B 108.0 . . ?
C38 C37 C42 118.0(6) . . ?
C38 C37 C36 120.0(5) . . ?
C42 C37 C36 121.9(6) . . ?
C37 C38 C39 121.0(6) . . ?
C37 C38 H38 119.5 . . ?
C39 C38 H38 119.5 . . ?
C38 C39 C40 117.4(7) . . ?
C38 C39 H39 121.3 . . ?
C40 C39 H39 121.3 . . ?
C41 C40 C39 121.2(7) . . ?
C41 C40 H40 119.4 . . ?
C39 C40 H40 119.4 . . ?
C40 C41 C42 120.6(7) . . ?
C40 C41 H41 119.7 . . ?
C42 C41 H41 119.7 . . ?
C41 C42 C37 121.7(7) . . ?
C41 C42 H42 119.1 . . ?
C37 C42 H42 119.1 . . ?
N6A Ni1A O3 97.29(17) . . ?
N6A Ni1A N1A 157.75(18) . . ?
O3 Ni1A N1A 99.44(17) . . ?
N6A Ni1A O4 102.61(18) . . ?
O3 Ni1A O4 89.18(17) . . ?
N1A Ni1A O4 92.20(17) . . ?
N6A Ni1A N2A 86.74(17) . . ?
O3 Ni1A N2A 171.30(18) . . ?
N1A Ni1A N2A 78.79(17) . . ?
O4 Ni1A N2A 82.40(17) . . ?
N6A Ni1A N3A 89.66(18) . . ?
O3 Ni1A N3A 84.60(17) . . ?
N1A Ni1A N3A 77.48(17) . . ?
O4 Ni1A N3A 166.88(18) . . ?
N2A Ni1A N3A 103.19(17) . . ?
C1A N1A C13A 119.8(5) . . ?
C1A N1A Ni1A 112.7(4) . . ?
C13A N1A Ni1A 121.8(3) . . ?
C12A N2A C28A 122.3(5) . . ?
C12A N2A Ni1A 112.3(4) . . ?
C28A N2A Ni1A 124.9(3) . . ?
N4A N3A C19A 110.1(5) . . ?
N4A N3A Ni1A 124.9(4) . . ?
C19A N3A Ni1A 124.4(4) . . ?
N5A N4A N3A 106.4(4) . . ?
N4A N5A C20A 111.5(5) . . ?
N4A N5A C21A 120.3(5) . . ?
C20A N5A C21A 128.2(5) . . ?
N7A N6A C34A 109.8(5) . . ?
N7A N6A Ni1A 122.1(4) . . ?
C34A N6A Ni1A 126.5(4) . . ?
N6A N7A N8A 105.8(5) . . ?
C35A N8A N7A 111.9(5) . . ?
C35A N8A C36A 128.6(6) . . ?
N7A N8A C36A 119.5(5) . . ?
N1A C1A C2A 135.4(5) . . ?
N1A C1A C12A 117.0(5) . . ?
C2A C1A C12A 107.5(4) . . ?
C3A C2A C7A 119.3(5) . . ?
C3A C2A C1A 134.8(5) . . ?
C7A C2A C1A 105.8(5) . . ?
C2A C3A C4A 118.8(6) . . ?
C2A C3A H3A 120.6 . . ?
C4A C3A H3A 120.6 . . ?
C5A C4A C3A 122.2(6) . . ?
C5A C4A H4A 118.9 . . ?
C3A C4A H4A 118.9 . . ?
C4A C5A C6A 120.4(6) . . ?
C4A C5A H5A 119.8 . . ?
C6A C5A H5A 119.8 . . ?
C7A C6A C5A 115.9(6) . . ?
C7A C6A C8A 116.0(5) . . ?
C5A C6A C8A 128.1(5) . . ?
C6A C7A C2A 123.4(5) . . ?
C6A C7A C11A 122.1(5) . . ?
C2A C7A C11A 114.4(5) . . ?
C9A C8A C6A 120.8(5) . . ?
C9A C8A H8A 119.6 . . ?
C6A C8A H8A 119.6 . . ?
C8A C9A C10A 123.6(6) . . ?
C8A C9A H9A 118.2 . . ?
C10A C9A H9A 118.2 . . ?
C11A C10A C9A 117.9(5) . . ?
C11A C10A H10A 121.1 . . ?
C9A C10A H10A 121.1 . . ?
C10A C11A C7A 119.6(5) . . ?
C10A C11A C12A 135.3(5) . . ?
C7A C11A C12A 104.7(5) . . ?
N2A C12A C11A 134.9(5) . . ?
N2A C12A C1A 116.5(5) . . ?
C11A C12A C1A 107.5(4) . . ?
C14A C13A C18A 122.5(5) . . ?
C14A C13A N1A 121.1(5) . . ?
C18A C13A N1A 116.4(5) . . ?
C13A C14A C15A 118.8(6) . . ?
C13A C14A H14A 120.6 . . ?
C15A C14A H14A 120.6 . . ?
C16A C15A C14A 118.9(6) . . ?
C16A C15A H15A 120.5 . . ?
C14A C15A H15A 120.5 . . ?
C15A C16A C17A 121.7(6) . . ?
C15A C16A H16A 119.2 . . ?
C17A C16A H16A 119.2 . . ?
C16A C17A C18A 120.8(6) . . ?
C16A C17A H17A 119.6 . . ?
C18A C17A H17A 119.6 . . ?
C13A C18A C17A 117.2(5) . . ?
C13A C18A C19A 121.4(5) . . ?
C17A C18A C19A 121.4(5) . . ?
N3A C19A C20A 106.8(5) . . ?
N3A C19A C18A 125.2(5) . . ?
C20A C19A C18A 127.9(5) . . ?
N5A C20A C19A 105.3(5) . . ?
N5A C20A H20A 127.4 . . ?
C19A C20A H20A 127.4 . . ?
N5A C21A C22A 112.0(5) . . ?
N5A C21A H2AA 109.2 . . ?
C22A C21A H2AA 109.2 . . ?
N5A C21A H2BA 109.2 . . ?
C22A C21A H2BA 109.2 . . ?
H2AA C21A H2BA 107.9 . . ?
C27A C22A C23A 118.2(7) . . ?
C27A C22A C21A 120.6(6) . . ?
C23A C22A C21A 121.2(6) . . ?
C24A C23A C22A 119.0(7) . . ?
C24A C23A H23A 120.5 . . ?
C22A C23A H23A 120.5 . . ?
C25A C24A C23A 120.4(8) . . ?
C25A C24A H24A 119.8 . . ?
C23A C24A H24A 119.8 . . ?
C26A C25A C24A 121.4(8) . . ?
C26A C25A H25A 119.3 . . ?
C24A C25A H25A 119.3 . . ?
C25A C26A C27A 120.1(7) . . ?
C25A C26A H26A 120.0 . . ?
C27A C26A H26A 120.0 . . ?
C22A C27A C26A 120.8(7) . . ?
C22A C27A H27A 119.6 . . ?
C26A C27A H27A 119.6 . . ?
N2A C28A C33A 120.5(5) . . ?
N2A C28A C29A 120.0(5) . . ?
C33A C28A C29A 119.1(5) . . ?
C30A C29A C28A 120.6(5) . . ?
C30A C29A H29A 119.7 . . ?
C28A C29A H29A 119.7 . . ?
C31A C30A C29A 119.9(6) . . ?
C31A C30A H30A 120.1 . . ?
C29A C30A H30A 120.1 . . ?
C30A C31A C32A 120.2(6) . . ?
C30A C31A H31A 119.9 . . ?
C32A C31A H31A 119.9 . . ?
C31A C32A C33A 122.1(6) . . ?
C31A C32A H32A 119.0 . . ?
C33A C32A H32A 119.0 . . ?
C32A C33A C28A 117.6(5) . . ?
C32A C33A C34A 119.2(5) . . ?
C28A C33A C34A 123.2(5) . . ?
N6A C34A C35A 106.2(5) . . ?
N6A C34A C33A 124.5(5) . . ?
C35A C34A C33A 129.2(5) . . ?
N8A C35A C34A 106.3(5) . . ?
N8A C35A H35A 126.8 . . ?
C34A C35A H35A 126.8 . . ?
N8A C36A C37A 114.0(5) . . ?
N8A C36A H3AA 108.7 . . ?
C37A C36A H3AA 108.7 . . ?
N8A C36A H3BA 108.7 . . ?
C37A C36A H3BA 108.7 . . ?
H3AA C36A H3BA 107.6 . . ?
C38A C37A C42A 117.2(7) . . ?
C38A C37A C36A 121.5(7) . . ?
C42A C37A C36A 121.2(7) . . ?
C39A C38A C37A 122.0(8) . . ?
C39A C38A H38A 119.0 . . ?
C37A C38A H38A 119.0 . . ?
C40A C39A C38A 120.3(7) . . ?
C40A C39A H39A 119.9 . . ?
C38A C39A H39A 119.9 . . ?
C39A C40A C41A 119.7(8) . . ?
C39A C40A H40A 120.2 . . ?
C41A C40A H40A 120.2 . . ?
C42A C41A C40A 120.0(8) . . ?
C42A C41A H41A 120.0 . . ?
C40A C41A H41A 120.0 . . ?
C41A C42A C37A 120.8(7) . . ?
C41A C42A H42A 119.6 . . ?
C37A C42A H42A 119.6 . . ?

loop_
_geom_bond_atom_site_label_1
_geom_bond_atom_site_label_2
_geom_bond_distance
_geom_bond_site_symmetry_2
_geom_bond_publ_flag
Ni1 N6 2.050(5) . ?
Ni1 N1 2.066(4) . ?
Ni1 O2 2.070(3) . ?
Ni1 N3 2.076(5) . ?
Ni1 N2 2.085(5) . ?
Ni1 O1 2.104(4) . ?
N1 C1 1.285(7) . ?
N1 C13 1.393(7) . ?
N2 C12 1.290(7) . ?
N2 C28 1.448(7) . ?
N3 N4 1.318(6) . ?
N3 C19 1.389(7) . ?
N4 N5 1.333(6) . ?
N5 C20 1.337(7) . ?
N5 C21 1.484(7) . ?
N6 N7 1.322(6) . ?
N6 C34 1.377(7) . ?
N7 N8 1.332(6) . ?
N8 C35 1.368(7) . ?
N8 C36 1.475(7) . ?
C1 C2 1.492(8) . ?
C1 C12 1.503(9) . ?
C2 C3 1.374(9) . ?
C2 C7 1.408(9) . ?
C3 C4 1.431(9) . ?
C3 H3 0.9300 . ?
C4 C5 1.379(11) . ?
C4 H4 0.9300 . ?
C5 C6 1.426(10) . ?
C5 H5 0.9300 . ?
C6 C8 1.383(11) . ?
C6 C7 1.427(8) . ?
C7 C11 1.422(9) . ?
C8 C9 1.372(11) . ?
C8 H8 0.9300 . ?
C9 C10 1.418(10) . ?
C9 H9 0.9300 . ?
C10 C11 1.369(9) . ?
C10 H10 0.9300 . ?
C11 C12 1.465(8) . ?
C13 C14 1.392(8) . ?
C13 C18 1.401(8) . ?
C14 C15 1.371(9) . ?
C14 H14 0.9300 . ?
C15 C16 1.383(10) . ?
C15 H15 0.9300 . ?
C16 C17 1.370(9) . ?
C16 H16 0.9300 . ?
C17 C18 1.369(8) . ?
C17 H17 0.9300 . ?
C18 C19 1.495(8) . ?
C19 C20 1.363(8) . ?
C20 H20 0.9300 . ?
C21 C22 1.511(8) . ?
C21 H21A 0.9700 . ?
C21 H21B 0.9700 . ?
C22 C27 1.361(9) . ?
C22 C23 1.397(8) . ?
C23 C24 1.382(9) . ?
C23 H23 0.9300 . ?
C24 C25 1.399(10) . ?
C24 H24 0.9300 . ?
C25 C26 1.338(10) . ?
C25 H25 0.9300 . ?
C26 C27 1.422(10) . ?
C26 H26 0.9300 . ?
C27 H27 0.9300 . ?
C28 C29 1.373(8) . ?
C28 C33 1.401(8) . ?
C29 C30 1.384(9) . ?
C29 H29 0.9300 . ?
C30 C31 1.342(10) . ?
C30 H30 0.9300 . ?
C31 C32 1.387(9) . ?
C31 H31 0.9300 . ?
C32 C33 1.405(8) . ?
C32 H32 0.9300 . ?
C33 C34 1.478(8) . ?
C34 C35 1.341(8) . ?
C35 H35 0.9300 . ?
C36 C37 1.503(8) . ?
C36 H36A 0.9700 . ?
C36 H36B 0.9700 . ?
C37 C38 1.361(9) . ?
C37 C42 1.383(9) . ?
C38 C39 1.402(9) . ?
C38 H38 0.9300 . ?
C39 C40 1.407(10) . ?
C39 H39 0.9300 . ?
C40 C41 1.313(10) . ?
C40 H40 0.9300 . ?
C41 C42 1.355(10) . ?
C41 H41 0.9300 . ?
C42 H42 0.9300 . ?
Ni1A N6A 2.047(5) . ?
Ni1A O3 2.066(4) . ?
Ni1A N1A 2.079(4) . ?
Ni1A O4 2.084(4) . ?
Ni1A N2A 2.103(4) . ?
Ni1A N3A 2.141(5) . ?
N1A C1A 1.275(7) . ?
N1A C13A 1.443(7) . ?
N2A C12A 1.292(6) . ?
N2A C28A 1.402(7) . ?
N3A N4A 1.333(6) . ?
N3A C19A 1.358(7) . ?
N4A N5A 1.325(6) . ?
N5A C20A 1.355(7) . ?
N5A C21A 1.451(8) . ?
N6A N7A 1.328(6) . ?
N6A C34A 1.371(7) . ?
N7A N8A 1.339(7) . ?
N8A C35A 1.321(8) . ?
N8A C36A 1.478(8) . ?
C1A C2A 1.479(7) . ?
C1A C12A 1.492(8) . ?
C2A C3A 1.355(8) . ?
C2A C7A 1.408(8) . ?
C3A C4A 1.409(8) . ?
C3A H3A 0.9300 . ?
C4A C5A 1.384(9) . ?
C4A H4A 0.9300 . ?
C5A C6A 1.407(8) . ?
C5A H5A 0.9300 . ?
C6A C7A 1.406(8) . ?
C6A C8A 1.418(8) . ?
C7A C11A 1.430(7) . ?
C8A C9A 1.355(8) . ?
C8A H8A 0.9300 . ?
C9A C10A 1.398(8) . ?
C9A H9A 0.9300 . ?
C10A C11A 1.368(8) . ?
C10A H10A 0.9300 . ?
C11A C12A 1.492(7) . ?
C13A C14A 1.379(8) . ?
C13A C18A 1.386(8) . ?
C14A C15A 1.411(9) . ?
C14A H14A 0.9300 . ?
C15A C16A 1.363(9) . ?
C15A H15A 0.9300 . ?
C16A C17A 1.373(8) . ?
C16A H16A 0.9300 . ?
C17A C18A 1.397(8) . ?
C17A H17A 0.9300 . ?
C18A C19A 1.471(8) . ?
C19A C20A 1.377(8) . ?
C20A H20A 0.9300 . ?
C21A C22A 1.520(9) . ?
C21A H2AA 0.9700 . ?
C21A H2BA 0.9700 . ?
C22A C27A 1.375(9) . ?
C22A C23A 1.391(9) . ?
C23A C24A 1.387(10) . ?
C23A H23A 0.9300 . ?
C24A C25A 1.349(11) . ?
C24A H24A 0.9300 . ?
C25A C26A 1.317(10) . ?
C25A H25A 0.9300 . ?
C26A C27A 1.382(10) . ?
C26A H26A 0.9300 . ?
C27A H27A 0.9300 . ?
C28A C33A 1.411(8) . ?
C28A C29A 1.415(8) . ?
C29A C30A 1.377(8) . ?
C29A H29A 0.9300 . ?
C30A C31A 1.371(9) . ?
C30A H30A 0.9300 . ?
C31A C32A 1.375(9) . ?
C31A H31A 0.9300 . ?
C32A C33A 1.393(8) . ?
C32A H32A 0.9300 . ?
C33A C34A 1.467(8) . ?
C34A C35A 1.373(8) . ?
C35A H35A 0.9300 . ?
C36A C37A 1.481(10) . ?
C36A H3AA 0.9700 . ?
C36A H3BA 0.9700 . ?
C37A C38A 1.401(10) . ?
C37A C42A 1.411(10) . ?
C38A C39A 1.382(11) . ?
C38A H38A 0.9300 . ?
C39A C40A 1.354(11) . ?
C39A H39A 0.9300 . ?
C40A C41A 1.424(10) . ?
C40A H40A 0.9300 . ?
C41A C42A 1.371(10) . ?
C41A H41A 0.9300 . ?
C42A H42A 0.9300 . ?

loop_
_geom_torsion_atom_site_label_1
_geom_torsion_atom_site_label_2
_geom_torsion_atom_site_label_3
_geom_torsion_atom_site_label_4
_geom_torsion
_geom_torsion_site_symmetry_1
_geom_torsion_site_symmetry_2
_geom_torsion_site_symmetry_3
_geom_torsion_site_symmetry_4
_geom_torsion_publ_flag
N6 Ni1 N1 C1 -82.5(4) . . . . ?
O2 Ni1 N1 C1 55.3(9) . . . . ?
N3 Ni1 N1 C1 103.1(4) . . . . ?
N2 Ni1 N1 C1 -6.2(4) . . . . ?
O1 Ni1 N1 C1 -174.0(4) . . . . ?
N6 Ni1 N1 C13 110.4(4) . . . . ?
O2 Ni1 N1 C13 -111.8(7) . . . . ?
N3 Ni1 N1 C13 -64.0(4) . . . . ?
N2 Ni1 N1 C13 -173.3(4) . . . . ?
O1 Ni1 N1 C13 18.9(4) . . . . ?
N6 Ni1 N2 C12 104.9(4) . . . . ?
N1 Ni1 N2 C12 -0.2(4) . . . . ?
O2 Ni1 N2 C12 -167.9(4) . . . . ?
N3 Ni1 N2 C12 -74.3(4) . . . . ?
O1 Ni1 N2 C12 78.4(9) . . . . ?
N6 Ni1 N2 C28 -61.0(4) . . . . ?
N1 Ni1 N2 C28 -166.1(4) . . . . ?
O2 Ni1 N2 C28 26.1(4) . . . . ?
N3 Ni1 N2 C28 119.7(4) . . . . ?
O1 Ni1 N2 C28 -87.6(9) . . . . ?
N1 Ni1 N3 N4 -155.5(4) . . . . ?
O2 Ni1 N3 N4 14.2(4) . . . . ?
N2 Ni1 N3 N4 -80.9(4) . . . . ?
O1 Ni1 N3 N4 104.7(4) . . . . ?
N1 Ni1 N3 C19 46.8(4) . . . . ?
O2 Ni1 N3 C19 -143.5(4) . . . . ?
N2 Ni1 N3 C19 121.4(4) . . . . ?
O1 Ni1 N3 C19 -53.0(4) . . . . ?
C19 N3 N4 N5 0.8(5) . . . . ?
Ni1 N3 N4 N5 -159.4(3) . . . . ?
N3 N4 N5 C20 -0.2(5) . . . . ?
N3 N4 N5 C21 -175.9(4) . . . . ?
N1 Ni1 N6 N7 -74.9(4) . . . . ?
O2 Ni1 N6 N7 114.4(4) . . . . ?
N2 Ni1 N6 N7 -150.9(4) . . . . ?
O1 Ni1 N6 N7 23.6(4) . . . . ?
N1 Ni1 N6 C34 119.0(4) . . . . ?
O2 Ni1 N6 C34 -51.7(4) . . . . ?
N2 Ni1 N6 C34 43.0(4) . . . . ?
O1 Ni1 N6 C34 -142.5(4) . . . . ?
C34 N6 N7 N8 0.3(5) . . . . ?
Ni1 N6 N7 N8 -167.6(3) . . . . ?
N6 N7 N8 C35 0.5(6) . . . . ?
N6 N7 N8 C36 -179.7(5) . . . . ?
C13 N1 C1 C2 -6.8(10) . . . . ?
Ni1 N1 C1 C2 -173.5(6) . . . . ?
C13 N1 C1 C12 177.8(5) . . . . ?
Ni1 N1 C1 C12 11.0(6) . . . . ?
N1 C1 C2 C3 9.7(12) . . . . ?
C12 C1 C2 C3 -174.5(7) . . . . ?
N1 C1 C2 C7 -169.6(7) . . . . ?
C12 C1 C2 C7 6.2(6) . . . . ?
C7 C2 C3 C4 1.3(9) . . . . ?
C1 C2 C3 C4 -177.9(6) . . . . ?
C2 C3 C4 C5 2.5(10) . . . . ?
C3 C4 C5 C6 -3.9(11) . . . . ?
C4 C5 C6 C8 -175.9(8) . . . . ?
C4 C5 C6 C7 1.2(10) . . . . ?
C3 C2 C7 C11 176.8(6) . . . . ?
C1 C2 C7 C11 -3.8(7) . . . . ?
C3 C2 C7 C6 -4.1(10) . . . . ?
C1 C2 C7 C6 175.3(6) . . . . ?
C8 C6 C7 C2 -179.8(6) . . . . ?
C5 C6 C7 C2 2.7(9) . . . . ?
C8 C6 C7 C11 -0.7(10) . . . . ?
C5 C6 C7 C11 -178.2(6) . . . . ?
C5 C6 C8 C9 178.4(8) . . . . ?
C7 C6 C8 C9 1.3(12) . . . . ?
C6 C8 C9 C10 -1.3(13) . . . . ?
C8 C9 C10 C11 0.6(12) . . . . ?
C9 C10 C11 C7 0.0(11) . . . . ?
C9 C10 C11 C12 179.4(7) . . . . ?
C2 C7 C11 C10 179.2(6) . . . . ?
C6 C7 C11 C10 0.1(10) . . . . ?
C2 C7 C11 C12 -0.4(7) . . . . ?
C6 C7 C11 C12 -179.5(6) . . . . ?
C28 N2 C12 C11 -11.0(11) . . . . ?
Ni1 N2 C12 C11 -176.4(6) . . . . ?
C28 N2 C12 C1 171.0(5) . . . . ?
Ni1 N2 C12 C1 5.7(6) . . . . ?
C10 C11 C12 N2 6.9(14) . . . . ?
C7 C11 C12 N2 -173.6(7) . . . . ?
C10 C11 C12 C1 -175.1(8) . . . . ?
C7 C11 C12 C1 4.4(7) . . . . ?
N1 C1 C12 N2 -11.5(8) . . . . ?
C2 C1 C12 N2 171.8(5) . . . . ?
N1 C1 C12 C11 170.0(5) . . . . ?
C2 C1 C12 C11 -6.7(6) . . . . ?
C1 N1 C13 C14 67.6(8) . . . . ?
Ni1 N1 C13 C14 -126.6(5) . . . . ?
C1 N1 C13 C18 -115.9(6) . . . . ?
Ni1 N1 C13 C18 49.9(6) . . . . ?
N1 C13 C14 C15 178.2(5) . . . . ?
C18 C13 C14 C15 1.7(9) . . . . ?
C13 C14 C15 C16 0.2(9) . . . . ?
C14 C15 C16 C17 -0.8(10) . . . . ?
C15 C16 C17 C18 -0.7(10) . . . . ?
C16 C17 C18 C13 2.6(9) . . . . ?
C16 C17 C18 C19 -179.2(5) . . . . ?
C14 C13 C18 C17 -3.2(8) . . . . ?
N1 C13 C18 C17 -179.8(5) . . . . ?
C14 C13 C18 C19 178.8(5) . . . . ?
N1 C13 C18 C19 2.2(8) . . . . ?
N4 N3 C19 C20 -1.1(6) . . . . ?
Ni1 N3 C19 C20 159.9(3) . . . . ?
N4 N3 C19 C18 179.3(5) . . . . ?
Ni1 N3 C19 C18 -19.7(6) . . . . ?
C17 C18 C19 C20 -14.8(9) . . . . ?
C13 C18 C19 C20 163.2(6) . . . . ?
C17 C18 C19 N3 164.6(5) . . . . ?
C13 C18 C19 N3 -17.3(8) . . . . ?
N4 N5 C20 C19 -0.5(6) . . . . ?
C21 N5 C20 C19 174.7(5) . . . . ?
N3 C19 C20 N5 1.0(6) . . . . ?
C18 C19 C20 N5 -179.5(5) . . . . ?
N4 N5 C21 C22 94.7(6) . . . . ?
C20 N5 C21 C22 -80.2(7) . . . . ?
N5 C21 C22 C27 -95.4(7) . . . . ?
N5 C21 C22 C23 81.7(7) . . . . ?
C27 C22 C23 C24 -0.2(11) . . . . ?
C21 C22 C23 C24 -177.4(6) . . . . ?
C22 C23 C24 C25 -1.9(12) . . . . ?
C23 C24 C25 C26 2.0(13) . . . . ?
C24 C25 C26 C27 0.1(12) . . . . ?
C23 C22 C27 C26 2.3(10) . . . . ?
C21 C22 C27 C26 179.4(6) . . . . ?
C25 C26 C27 C22 -2.2(11) . . . . ?
C12 N2 C28 C29 65.9(8) . . . . ?
Ni1 N2 C28 C29 -129.5(5) . . . . ?
C12 N2 C28 C33 -118.1(6) . . . . ?
Ni1 N2 C28 C33 46.5(6) . . . . ?
C33 C28 C29 C30 1.4(9) . . . . ?
N2 C28 C29 C30 177.2(5) . . . . ?
C28 C29 C30 C31 -2.1(10) . . . . ?
C29 C30 C31 C32 0.7(11) . . . . ?
C30 C31 C32 C33 1.4(10) . . . . ?
C29 C28 C33 C32 0.6(9) . . . . ?
N2 C28 C33 C32 -175.4(5) . . . . ?
C29 C28 C33 C34 -177.2(5) . . . . ?
N2 C28 C33 C34 6.8(8) . . . . ?
C31 C32 C33 C28 -2.1(9) . . . . ?
C31 C32 C33 C34 175.8(6) . . . . ?
N7 N6 C34 C35 -0.9(6) . . . . ?
Ni1 N6 C34 C35 166.9(4) . . . . ?
N7 N6 C34 C33 -179.7(5) . . . . ?
Ni1 N6 C34 C33 -11.9(7) . . . . ?
C28 C33 C34 C35 155.8(6) . . . . ?
C32 C33 C34 C35 -22.0(9) . . . . ?
C28 C33 C34 N6 -25.7(8) . . . . ?
C32 C33 C34 N6 156.5(5) . . . . ?
N6 C34 C35 N8 1.1(6) . . . . ?
C33 C34 C35 N8 179.8(5) . . . . ?
N7 N8 C35 C34 -1.0(6) . . . . ?
C36 N8 C35 C34 179.1(5) . . . . ?
N7 N8 C36 C37 89.2(6) . . . . ?
C35 N8 C36 C37 -90.9(7) . . . . ?
N8 C36 C37 C38 124.4(6) . . . . ?
N8 C36 C37 C42 -57.8(9) . . . . ?
C42 C37 C38 C39 -2.6(10) . . . . ?
C36 C37 C38 C39 175.3(6) . . . . ?
C37 C38 C39 C40 1.3(10) . . . . ?
C38 C39 C40 C41 0.5(11) . . . . ?
C39 C40 C41 C42 -0.8(12) . . . . ?
C40 C41 C42 C37 -0.6(13) . . . . ?
C38 C37 C42 C41 2.3(11) . . . . ?
C36 C37 C42 C41 -175.6(7) . . . . ?
N6A Ni1A N1A C1A 35.8(7) . . . . ?
O3 Ni1A N1A C1A 174.1(4) . . . . ?
O4 Ni1A N1A C1A -96.4(4) . . . . ?
N2A Ni1A N1A C1A -14.6(4) . . . . ?
N3A Ni1A N1A C1A 91.8(4) . . . . ?
N6A Ni1A N1A C13A -117.6(5) . . . . ?
O3 Ni1A N1A C13A 20.7(4) . . . . ?
O4 Ni1A N1A C13A 110.3(4) . . . . ?
N2A Ni1A N1A C13A -167.9(4) . . . . ?
N3A Ni1A N1A C13A -61.6(4) . . . . ?
N6A Ni1A N2A C12A -152.8(4) . . . . ?
N1A Ni1A N2A C12A 10.2(4) . . . . ?
O4 Ni1A N2A C12A 104.0(4) . . . . ?
N3A Ni1A N2A C12A -63.9(4) . . . . ?
N6A Ni1A N2A C28A 34.7(4) . . . . ?
N1A Ni1A N2A C28A -162.3(4) . . . . ?
O4 Ni1A N2A C28A -68.5(4) . . . . ?
N3A Ni1A N2A C28A 123.6(4) . . . . ?
N6A Ni1A N3A N4A 9.0(4) . . . . ?
O3 Ni1A N3A N4A 106.3(4) . . . . ?
N1A Ni1A N3A N4A -152.7(4) . . . . ?
O4 Ni1A N3A N4A 168.4(6) . . . . ?
N2A Ni1A N3A N4A -77.6(4) . . . . ?
N6A Ni1A N3A C19A -160.7(4) . . . . ?
O3 Ni1A N3A C19A -63.3(4) . . . . ?
N1A Ni1A N3A C19A 37.6(4) . . . . ?
O4 Ni1A N3A C19A -1.2(9) . . . . ?
N2A Ni1A N3A C19A 112.8(4) . . . . ?
C19A N3A N4A N5A -0.6(6) . . . . ?
Ni1A N3A N4A N5A -171.5(3) . . . . ?
N3A N4A N5A C20A 0.6(6) . . . . ?
N3A N4A N5A C21A -178.2(5) . . . . ?
O3 Ni1A N6A N7A -31.1(4) . . . . ?
N1A Ni1A N6A N7A 107.4(6) . . . . ?
O4 Ni1A N6A N7A -121.9(4) . . . . ?
N2A Ni1A N6A N7A 156.6(4) . . . . ?
N3A Ni1A N6A N7A 53.4(4) . . . . ?
O3 Ni1A N6A C34A 164.5(5) . . . . ?
N1A Ni1A N6A C34A -56.9(7) . . . . ?
O4 Ni1A N6A C34A 73.7(5) . . . . ?
N2A Ni1A N6A C34A -7.7(5) . . . . ?
N3A Ni1A N6A C34A -110.9(5) . . . . ?
C34A N6A N7A N8A 1.0(6) . . . . ?
Ni1A N6A N7A N8A -165.7(4) . . . . ?
N6A N7A N8A C35A -0.4(6) . . . . ?
N6A N7A N8A C36A 178.4(5) . . . . ?
C13A N1A C1A C2A -5.8(9) . . . . ?
Ni1A N1A C1A C2A -159.7(5) . . . . ?
C13A N1A C1A C12A 170.4(5) . . . . ?
Ni1A N1A C1A C12A 16.5(6) . . . . ?
N1A C1A C2A C3A -0.5(12) . . . . ?
C12A C1A C2A C3A -177.0(6) . . . . ?
N1A C1A C2A C7A 175.8(6) . . . . ?
C12A C1A C2A C7A -0.7(6) . . . . ?
C7A C2A C3A C4A -0.7(9) . . . . ?
C1A C2A C3A C4A 175.1(6) . . . . ?
C2A C3A C4A C5A -0.6(10) . . . . ?
C3A C4A C5A C6A 0.9(10) . . . . ?
C4A C5A C6A C7A 0.3(9) . . . . ?
C4A C5A C6A C8A -178.9(6) . . . . ?
C5A C6A C7A C2A -1.7(8) . . . . ?
C8A C6A C7A C2A 177.6(5) . . . . ?
C5A C6A C7A C11A -178.5(5) . . . . ?
C8A C6A C7A C11A 0.7(8) . . . . ?
C3A C2A C7A C6A 2.0(9) . . . . ?
C1A C2A C7A C6A -175.0(5) . . . . ?
C3A C2A C7A C11A 179.0(5) . . . . ?
C1A C2A C7A C11A 2.1(6) . . . . ?
C7A C6A C8A C9A -1.7(8) . . . . ?
C5A C6A C8A C9A 177.4(6) . . . . ?
C6A C8A C9A C10A 1.3(9) . . . . ?
C8A C9A C10A C11A 0.1(9) . . . . ?
C9A C10A C11A C7A -1.1(8) . . . . ?
C9A C10A C11A C12A -172.7(6) . . . . ?
C6A C7A C11A C10A 0.6(8) . . . . ?
C2A C7A C11A C10A -176.4(5) . . . . ?
C6A C7A C11A C12A 174.6(5) . . . . ?
C2A C7A C11A C12A -2.5(6) . . . . ?
C28A N2A C12A C11A -25.8(10) . . . . ?
Ni1A N2A C12A C11A 161.6(5) . . . . ?
C28A N2A C12A C1A 167.7(5) . . . . ?
Ni1A N2A C12A C1A -5.0(6) . . . . ?
C10A C11A C12A N2A 7.0(11) . . . . ?
C7A C11A C12A N2A -165.5(6) . . . . ?
C10A C11A C12A C1A 174.4(6) . . . . ?
C7A C11A C12A C1A 1.9(6) . . . . ?
N1A C1A C12A N2A -7.9(7) . . . . ?
C2A C1A C12A N2A 169.3(5) . . . . ?
N1A C1A C12A C11A -178.0(5) . . . . ?
C2A C1A C12A C11A -0.7(6) . . . . ?
C1A N1A C13A C14A 84.6(7) . . . . ?
Ni1A N1A C13A C14A -123.9(5) . . . . ?
C1A N1A C13A C18A -98.0(6) . . . . ?
Ni1A N1A C13A C18A 53.6(6) . . . . ?
C18A C13A C14A C15A 4.5(9) . . . . ?
N1A C13A C14A C15A -178.1(5) . . . . ?
C13A C14A C15A C16A -1.8(9) . . . . ?
C14A C15A C16A C17A -0.2(9) . . . . ?
C15A C16A C17A C18A -0.4(9) . . . . ?
C14A C13A C18A C17A -5.0(8) . . . . ?
N1A C13A C18A C17A 177.5(5) . . . . ?
C14A C13A C18A C19A 177.5(5) . . . . ?
N1A C13A C18A C19A 0.0(7) . . . . ?
C16A C17A C18A C13A 2.9(8) . . . . ?
C16A C17A C18A C19A -179.6(5) . . . . ?
N4A N3A C19A C20A 0.4(6) . . . . ?
Ni1A N3A C19A C20A 171.4(4) . . . . ?
N4A N3A C19A C18A -178.0(5) . . . . ?
Ni1A N3A C19A C18A -7.1(7) . . . . ?
C13A C18A C19A N3A -23.2(8) . . . . ?
C17A C18A C19A N3A 159.4(5) . . . . ?
C13A C18A C19A C20A 158.7(6) . . . . ?
C17A C18A C19A C20A -18.7(9) . . . . ?
N4A N5A C20A C19A -0.4(6) . . . . ?
C21A N5A C20A C19A 178.4(5) . . . . ?
N3A C19A C20A N5A 0.0(6) . . . . ?
C18A C19A C20A N5A 178.4(5) . . . . ?
N4A N5A C21A C22A 99.0(6) . . . . ?
C20A N5A C21A C22A -79.6(8) . . . . ?
N5A C21A C22A C27A -91.0(7) . . . . ?
N5A C21A C22A C23A 86.0(7) . . . . ?
C27A C22A C23A C24A 2.7(9) . . . . ?
C21A C22A C23A C24A -174.3(6) . . . . ?
C22A C23A C24A C25A -2.7(11) . . . . ?
C23A C24A C25A C26A 1.6(12) . . . . ?
C24A C25A C26A C27A -0.6(11) . . . . ?
C23A C22A C27A C26A -1.7(9) . . . . ?
C21A C22A C27A C26A 175.4(6) . . . . ?
C25A C26A C27A C22A 0.6(10) . . . . ?
C12A N2A C28A C33A 152.0(5) . . . . ?
Ni1A N2A C28A C33A -36.2(7) . . . . ?
C12A N2A C28A C29A -35.2(8) . . . . ?
Ni1A N2A C28A C29A 136.6(4) . . . . ?
N2A C28A C29A C30A -178.8(5) . . . . ?
C33A C28A C29A C30A -5.8(9) . . . . ?
C28A C29A C30A C31A -0.6(10) . . . . ?
C29A C30A C31A C32A 4.1(10) . . . . ?
C30A C31A C32A C33A -1.0(11) . . . . ?
C31A C32A C33A C28A -5.3(9) . . . . ?
C31A C32A C33A C34A 174.7(6) . . . . ?
N2A C28A C33A C32A -178.5(5) . . . . ?
C29A C28A C33A C32A 8.6(8) . . . . ?
N2A C28A C33A C34A 1.5(8) . . . . ?
C29A C28A C33A C34A -171.4(5) . . . . ?
N7A N6A C34A C35A -1.3(6) . . . . ?
Ni1A N6A C34A C35A 164.7(4) . . . . ?
N7A N6A C34A C33A 175.1(5) . . . . ?
Ni1A N6A C34A C33A -18.9(8) . . . . ?
C32A C33A C34A N6A -152.0(6) . . . . ?
C28A C33A C34A N6A 28.0(9) . . . . ?
C32A C33A C34A C35A 23.5(9) . . . . ?
C28A C33A C34A C35A -156.5(6) . . . . ?
N7A N8A C35A C34A -0.4(7) . . . . ?
C36A N8A C35A C34A -179.0(6) . . . . ?
N6A C34A C35A N8A 1.0(6) . . . . ?
C33A C34A C35A N8A -175.2(6) . . . . ?
C35A N8A C36A C37A 102.7(8) . . . . ?
N7A N8A C36A C37A -75.8(8) . . . . ?
N8A C36A C37A C38A 116.3(7) . . . . ?
N8A C36A C37A C42A -67.0(8) . . . . ?
C42A C37A C38A C39A -2.3(10) . . . . ?
C36A C37A C38A C39A 174.5(7) . . . . ?
C37A C38A C39A C40A 0.2(12) . . . . ?
C38A C39A C40A C41A 0.6(11) . . . . ?
C39A C40A C41A C42A 0.9(10) . . . . ?
C40A C41A C42A C37A -3.1(10) . . . . ?
C38A C37A C42A C41A 3.8(10) . . . . ?
C36A C37A C42A C41A -173.1(6) . . . . ?

loop_
_platon_squeeze_void_nr
_platon_squeeze_void_average_x
_platon_squeeze_void_average_y
_platon_squeeze_void_average_z
_platon_squeeze_void_volume
_platon_squeeze_void_count_electrons
_platon_squeeze_void_content
1 0.500 0.500 0.500 422 56 ' '
2 0.500 0.500 1.000 201 38 ' '
3 0.500 0.000 0.500 61 2 ' '
